data_7239450
loop_
_publ_author_name
'Gayen, Krishnanka S.'
'Maiti, Dilip K.'

_publ_section_title
;
 AuCl3 catalyzed [3 + 2 + 1] cycloaddition: first use of aldehyde as a
 carbon monoxide-like one carbon synthon for triple C--C coupling
;
_journal_issue 20
_journal_name_full 'RSC Advances'
_journal_page_first 10204
_journal_paper_doi 10.1039/c3ra47093h
_journal_volume 4
_journal_year 2014
_chemical_formula_moiety 'C26 H23 N O6'
_chemical_formula_sum 'C26 H23 N O6'
_chemical_formula_weight 445.46
_space_group_IT_number 15
_space_group_name_Hall '-C 2yc'
_space_group_name_H-M_alt 'C 1 2/c 1'
_symmetry_cell_setting monoclinic
_symmetry_space_group_name_H-M 'C 1 2/c 1'
_atom_sites_solution_hydrogens geom
_atom_sites_solution_primary direct
_atom_sites_solution_secondary difmap
_audit_creation_method SHELXL-97
_cell_angle_alpha 90.00
_cell_angle_beta 110.194(4)
_cell_angle_gamma 90.00
_cell_formula_units_Z 8
_cell_length_a 36.051(4)
_cell_length_b 7.2062(8)
_cell_length_c 18.3332(19)
_cell_measurement_temperature 296(2)
_cell_volume 4470.0(8)
_computing_structure_refinement 'SHELXL-97 (Sheldrick, 2008)'
_computing_structure_solution 'SHELXS-97 (Sheldrick, 2008)'
_diffrn_ambient_temperature 296(2)
_diffrn_measured_fraction_theta_full 0.994
_diffrn_measured_fraction_theta_max 0.994
_diffrn_radiation_monochromator graphite
_diffrn_radiation_source 'fine-focus sealed tube'
_diffrn_radiation_type MoK\a
_diffrn_radiation_wavelength 0.71073
_diffrn_reflns_av_R_equivalents 0.0318
_diffrn_reflns_av_sigmaI/netI 0.0291
_diffrn_reflns_limit_h_max 53
_diffrn_reflns_limit_h_min -53
_diffrn_reflns_limit_k_max 10
_diffrn_reflns_limit_k_min -10
_diffrn_reflns_limit_l_max 26
_diffrn_reflns_limit_l_min -27
_diffrn_reflns_number 32169
_diffrn_reflns_theta_full 31.81
_diffrn_reflns_theta_max 31.81
_diffrn_reflns_theta_min 1.20
_exptl_absorpt_coefficient_mu 0.094
_exptl_absorpt_correction_T_max 0.9696
_exptl_absorpt_correction_T_min 0.9445
_exptl_crystal_density_diffrn 1.324
_exptl_crystal_density_method 'not measured'
_exptl_crystal_F_000 964
_exptl_crystal_size_max 0.86
_exptl_crystal_size_mid 0.66
_exptl_crystal_size_min 0.44
_refine_diff_density_max 0.343
_refine_diff_density_min -0.232
_refine_diff_density_rms 0.051
_refine_ls_extinction_method none
_refine_ls_goodness_of_fit_ref 0.872
_refine_ls_hydrogen_treatment mixed
_refine_ls_matrix_type full
_refine_ls_number_parameters 301
_refine_ls_number_reflns 7598
_refine_ls_number_restraints 0
_refine_ls_restrained_S_all 0.872
_refine_ls_R_factor_all 0.0813
_refine_ls_R_factor_gt 0.0517
_refine_ls_shift/su_max 0.000
_refine_ls_shift/su_mean 0.000
_refine_ls_structure_factor_coef Fsqd
_refine_ls_weighting_details 'calc w=1/[\s^2^(Fo^2^)+(0.1249P)^2^+1.8271P] where P=(Fo^2^+2Fc^2^)/3'
_refine_ls_weighting_scheme calc
_refine_ls_wR_factor_gt 0.1544
_refine_ls_wR_factor_ref 0.1871
_reflns_number_gt 5028
_reflns_number_total 7598
_reflns_threshold_expression >2sigma(I)
_cod_data_source_file c3ra47093h.txt
_cod_data_source_block ksg320ml_0m
_cod_depositor_comments
;
The following automatic conversions were performed:

data item '_symmetry_cell_setting' value 'Monoclinic' was changed to
'monoclinic' in accordance with the
/home/saulius/struct/COD-crude-data/automatic-downloads/DataCite-retrospective/RSC/depositions/lib/dictionaries/cif_core.dic
dictionary named 'cif_core.dic' version 2.4.2 last updated on
2011-04-26.

Automatic conversion script
Id: cif_fix_values 6909 2019-04-08 15:41:33Z antanas 
;
_cod_original_sg_symbol_H-M 'C 2/c'
_cod_database_code 7239450

loop_
_symmetry_equiv_pos_as_xyz
'x, y, z'
'-x, y, -z+1/2'
'x+1/2, y+1/2, z'
'-x+1/2, y+1/2, -z+1/2'
'-x, -y, -z'
'x, -y, z-1/2'
'-x+1/2, -y+1/2, -z'
'x+1/2, -y+1/2, z-1/2'

loop_
_atom_site_label
_atom_site_type_symbol
_atom_site_fract_x
_atom_site_fract_y
_atom_site_fract_z
_atom_site_U_iso_or_equiv
_atom_site_adp_type
_atom_site_occupancy
_atom_site_symmetry_multiplicity
_atom_site_calc_flag
_atom_site_refinement_flags
O1 O 0.13435(3) 1.02239(13) 0.11066(5) 0.0370(2) Uani 1 1 d .
O2 O 0.13190(3) 1.45430(17) 0.43143(7) 0.0544(3) Uani 1 1 d .
O3 O 0.18521(4) 1.47875(19) 0.39622(8) 0.0632(3) Uani 1 1 d .
O4 O 0.03612(3) 0.83685(19) 0.20587(8) 0.0621(4) Uani 1 1 d .
O5 O 0.00301(4) 0.5523(2) 0.11901(9) 0.0758(4) Uani 1 1 d .
O6 O 0.18847(3) 0.95775(17) 0.04143(6) 0.0488(3) Uani 1 1 d .
C1 C 0.04460(5) 1.0702(3) -0.02992(12) 0.0690(5) Uani 1 1 d .
H1 H 0.0213 1.1286 -0.0595 0.083 Uiso 1 1 calc R
C2 C 0.07397(4) 0.9966(2) 0.00736(9) 0.0468(3) Uani 1 1 d .
C3 C 0.11033(4) 0.9004(2) 0.05069(8) 0.0428(3) Uani 1 1 d .
H3A H 0.1044 0.7882 0.0737 0.051 Uiso 1 1 calc R
H3B H 0.1244 0.8660 0.0162 0.051 Uiso 1 1 calc R
C4 C 0.17128(3) 0.95221(16) 0.15369(7) 0.0320(2) Uani 1 1 d .
C5 C 0.18079(4) 0.93196(17) 0.23352(7) 0.0341(2) Uani 1 1 d .
C6 C 0.15278(3) 0.99434(18) 0.27228(7) 0.0338(2) Uani 1 1 d .
N1 N 0.16455(3) 1.14884(16) 0.31466(6) 0.0371(2) Uani 1 1 d .
C8 C 0.14045(4) 1.2257(2) 0.34782(7) 0.0378(3) Uani 1 1 d .
C9 C 0.15572(4) 1.3990(2) 0.39364(8) 0.0419(3) Uani 1 1 d .
C10 C 0.14459(5) 1.6176(2) 0.48110(11) 0.0575(4) Uani 1 1 d .
H10A H 0.1222 1.6675 0.4927 0.069 Uiso 1 1 calc R
H10B H 0.1537 1.7121 0.4536 0.069 Uiso 1 1 calc R
C11 C 0.17693(7) 1.5721(3) 0.55513(11) 0.0654(5) Uani 1 1 d .
H11A H 0.1687 1.4721 0.5806 0.098 Uiso 1 1 calc R
H11B H 0.1828 1.6792 0.5883 0.098 Uiso 1 1 calc R
H11C H 0.2001 1.5357 0.5442 0.098 Uiso 1 1 calc R
C12 C 0.10346(4) 1.1552(2) 0.33902(8) 0.0444(3) Uani 1 1 d .
H12 H 0.0870 1.2151 0.3609 0.053 Uiso 1 1 calc R
C13 C 0.09164(4) 0.9938(2) 0.29687(9) 0.0442(3) Uani 1 1 d .
C14 C 0.11668(4) 0.90487(19) 0.26422(7) 0.0372(3) Uani 1 1 d .
C15 C 0.10196(4) 0.7308(2) 0.22195(8) 0.0397(3) Uani 1 1 d .
C16 C 0.12578(5) 0.5889(2) 0.20997(9) 0.0459(3) Uani 1 1 d .
H16 H 0.1532 0.5986 0.2307 0.055 Uiso 1 1 calc R
C17 C 0.10839(6) 0.4342(2) 0.16710(10) 0.0561(4) Uani 1 1 d .
H17 H 0.1243 0.3400 0.1596 0.067 Uiso 1 1 calc R
C18 C 0.06755(6) 0.4169(2) 0.13497(10) 0.0589(4) Uani 1 1 d .
H18 H 0.0564 0.3134 0.1052 0.071 Uiso 1 1 calc R
C19 C 0.04355(5) 0.5530(2) 0.14728(10) 0.0537(4) Uani 1 1 d .
C20 C 0.06089(4) 0.7074(2) 0.19236(9) 0.0463(3) Uani 1 1 d .
C21 C 0.05228(5) 0.9055(3) 0.28419(12) 0.0666(5) Uani 1 1 d .
H21A H 0.0553 0.8040 0.3206 0.080 Uiso 1 1 calc R
H21B H 0.0344 0.9959 0.2932 0.080 Uiso 1 1 calc R
C22 C -0.01647(8) 0.3877(4) 0.08346(18) 0.0986(9) Uani 1 1 d .
H22A H -0.0095 0.3600 0.0386 0.148 Uiso 1 1 calc R
H22B H -0.0445 0.4048 0.0679 0.148 Uiso 1 1 calc R
H22C H -0.0086 0.2869 0.1198 0.148 Uiso 1 1 calc R
C23 C 0.21851(4) 0.8693(2) 0.27821(8) 0.0442(3) Uani 1 1 d .
H23 H 0.2252 0.8550 0.3316 0.053 Uiso 1 1 calc R
C24 C 0.24580(4) 0.8285(2) 0.24313(9) 0.0473(3) Uani 1 1 d .
H24 H 0.2705 0.7826 0.2730 0.057 Uiso 1 1 calc R
C25 C 0.23697(4) 0.8548(2) 0.16430(9) 0.0435(3) Uani 1 1 d .
H25 H 0.2558 0.8292 0.1415 0.052 Uiso 1 1 calc R
C26 C 0.19983(4) 0.91975(18) 0.11937(7) 0.0362(3) Uani 1 1 d .
C27 C 0.21863(6) 0.9816(3) 0.00923(11) 0.0660(5) Uani 1 1 d .
H27A H 0.2388 1.0613 0.0423 0.099 Uiso 1 1 calc R
H27B H 0.2076 1.0365 -0.0414 0.099 Uiso 1 1 calc R
H27C H 0.2299 0.8631 0.0050 0.099 Uiso 1 1 calc R

loop_
_atom_site_aniso_label
_atom_site_aniso_U_11
_atom_site_aniso_U_22
_atom_site_aniso_U_33
_atom_site_aniso_U_23
_atom_site_aniso_U_13
_atom_site_aniso_U_12
O1 0.0326(4) 0.0385(5) 0.0364(4) -0.0063(3) 0.0074(3) 0.0053(3)
O2 0.0494(6) 0.0536(6) 0.0662(7) -0.0272(5) 0.0274(5) -0.0075(5)
O3 0.0539(6) 0.0714(8) 0.0722(8) -0.0301(6) 0.0319(6) -0.0229(6)
O4 0.0360(5) 0.0708(8) 0.0755(8) -0.0349(6) 0.0142(5) -0.0066(5)
O5 0.0576(7) 0.0705(9) 0.0858(10) -0.0263(7) 0.0076(7) -0.0212(6)
O6 0.0457(5) 0.0675(7) 0.0380(5) 0.0000(4) 0.0205(4) 0.0019(5)
C1 0.0478(9) 0.0804(13) 0.0629(10) -0.0124(9) -0.0012(8) 0.0141(8)
C2 0.0400(7) 0.0524(8) 0.0435(7) -0.0070(6) 0.0087(6) -0.0021(6)
C3 0.0412(7) 0.0421(7) 0.0402(6) -0.0055(5) 0.0081(5) 0.0008(5)
C4 0.0308(5) 0.0301(5) 0.0351(6) -0.0035(4) 0.0112(4) 0.0024(4)
C5 0.0315(5) 0.0363(6) 0.0356(6) -0.0021(4) 0.0130(4) 0.0023(4)
C6 0.0308(5) 0.0403(6) 0.0305(5) -0.0015(4) 0.0108(4) 0.0034(4)
N1 0.0335(5) 0.0440(6) 0.0349(5) -0.0049(4) 0.0132(4) 0.0005(4)
C8 0.0343(6) 0.0442(7) 0.0357(6) -0.0083(5) 0.0129(5) -0.0017(5)
C9 0.0389(6) 0.0473(7) 0.0401(6) -0.0109(5) 0.0144(5) -0.0029(5)
C10 0.0602(9) 0.0457(8) 0.0666(10) -0.0228(7) 0.0217(8) 0.0008(7)
C11 0.0860(13) 0.0534(10) 0.0558(9) -0.0154(8) 0.0233(9) -0.0030(9)
C12 0.0340(6) 0.0569(8) 0.0455(7) -0.0188(6) 0.0179(5) -0.0030(5)
C13 0.0332(6) 0.0557(8) 0.0468(7) -0.0166(6) 0.0178(5) -0.0063(5)
C14 0.0335(6) 0.0442(7) 0.0354(6) -0.0069(5) 0.0136(5) -0.0012(5)
C15 0.0429(6) 0.0402(7) 0.0376(6) -0.0040(5) 0.0160(5) -0.0028(5)
C16 0.0553(8) 0.0372(7) 0.0474(7) 0.0031(5) 0.0205(6) 0.0038(6)
C17 0.0790(12) 0.0352(7) 0.0584(9) -0.0002(6) 0.0293(8) 0.0061(7)
C18 0.0776(12) 0.0416(8) 0.0559(9) -0.0101(7) 0.0209(8) -0.0098(7)
C19 0.0573(9) 0.0499(8) 0.0497(8) -0.0095(6) 0.0129(7) -0.0131(7)
C20 0.0440(7) 0.0480(8) 0.0468(7) -0.0109(6) 0.0156(6) -0.0064(6)
C21 0.0438(8) 0.0844(13) 0.0809(12) -0.0443(10) 0.0335(8) -0.0223(8)
C22 0.0856(16) 0.0900(17) 0.1074(19) -0.0269(15) 0.0167(14) -0.0435(14)
C23 0.0375(6) 0.0559(8) 0.0376(6) 0.0038(6) 0.0108(5) 0.0106(6)
C24 0.0346(6) 0.0556(8) 0.0497(7) 0.0028(6) 0.0120(5) 0.0153(6)
C25 0.0368(6) 0.0480(8) 0.0505(7) -0.0041(6) 0.0210(6) 0.0067(5)
C26 0.0369(6) 0.0370(6) 0.0374(6) -0.0042(5) 0.0161(5) 0.0015(5)
C27 0.0572(10) 0.1017(15) 0.0494(9) 0.0000(9) 0.0317(8) 0.0035(10)

loop_
_atom_type_symbol
_atom_type_description
_atom_type_scat_dispersion_real
_atom_type_scat_dispersion_imag
_atom_type_scat_source
C C 0.0033 0.0016 'International Tables Vol C Tables 4.2.6.8 and 6.1.1.4'
H H 0.0000 0.0000 'International Tables Vol C Tables 4.2.6.8 and 6.1.1.4'
O O 0.0106 0.0060 'International Tables Vol C Tables 4.2.6.8 and 6.1.1.4'
N N 0.0061 0.0033 'International Tables Vol C Tables 4.2.6.8 and 6.1.1.4'

loop_
_geom_angle_atom_site_label_1
_geom_angle_atom_site_label_2
_geom_angle_atom_site_label_3
_geom_angle
C4 O1 C3 114.67(9)
C9 O2 C10 116.37(13)
C20 O4 C21 110.46(13)
C19 O5 C22 118.08(19)
C26 O6 C27 117.56(12)
C2 C1 H1 180.0
C1 C2 C3 177.49(18)
O1 C3 C2 108.49(11)
O1 C3 H3A 110.0
C2 C3 H3A 110.0
O1 C3 H3B 110.0
C2 C3 H3B 110.0
H3A C3 H3B 108.4
O1 C4 C5 118.43(11)
O1 C4 C26 121.05(11)
C5 C4 C26 120.22(11)
C4 C5 C23 119.14(12)
C4 C5 C6 120.56(11)
C23 C5 C6 120.00(11)
N1 C6 C14 122.38(11)
N1 C6 C5 113.32(11)
C14 C6 C5 124.28(11)
C8 N1 C6 118.76(11)
N1 C8 C12 123.05(12)
N1 C8 C9 115.35(11)
C12 C8 C9 121.57(12)
O3 C9 O2 123.93(13)
O3 C9 C8 124.89(13)
O2 C9 C8 111.17(12)
O2 C10 C11 111.66(14)
O2 C10 H10A 109.3
C11 C10 H10A 109.3
O2 C10 H10B 109.3
C11 C10 H10B 109.3
H10A C10 H10B 107.9
C10 C11 H11A 109.5
C10 C11 H11B 109.5
H11A C11 H11B 109.5
C10 C11 H11C 109.5
H11A C11 H11C 109.5
H11B C11 H11C 109.5
C13 C12 C8 118.26(12)
C13 C12 H12 120.9
C8 C12 H12 120.9
C12 C13 C14 120.38(12)
C12 C13 C21 122.53(13)
C14 C13 C21 117.09(13)
C13 C14 C6 116.94(12)
C13 C14 C15 116.52(12)
C6 C14 C15 126.49(12)
C20 C15 C16 118.37(13)
C20 C15 C14 116.54(12)
C16 C15 C14 125.09(13)
C17 C16 C15 119.68(15)
C17 C16 H16 120.2
C15 C16 H16 120.2
C16 C17 C18 121.30(16)
C16 C17 H17 119.4
C18 C17 H17 119.4
C19 C18 C17 120.01(15)
C19 C18 H18 120.0
C17 C18 H18 120.0
O5 C19 C18 125.68(15)
O5 C19 C20 115.26(16)
C18 C19 C20 119.05(16)
O4 C20 C19 117.50(13)
O4 C20 C15 121.03(13)
C19 C20 C15 121.46(15)
O4 C21 C13 109.67(15)
O4 C21 H21A 109.7
C13 C21 H21A 109.7
O4 C21 H21B 109.7
C13 C21 H21B 109.7
H21A C21 H21B 108.2
O5 C22 H22A 109.5
O5 C22 H22B 109.5
H22A C22 H22B 109.5
O5 C22 H22C 109.5
H22A C22 H22C 109.5
H22B C22 H22C 109.5
C24 C23 C5 120.09(13)
C24 C23 H23 120.0
C5 C23 H23 120.0
C23 C24 C25 120.95(12)
C23 C24 H24 119.5
C25 C24 H24 119.5
C24 C25 C26 119.58(12)
C24 C25 H25 120.2
C26 C25 H25 120.2
O6 C26 C25 124.43(12)
O6 C26 C4 115.70(11)
C25 C26 C4 119.86(12)
O6 C27 H27A 109.5
O6 C27 H27B 109.5
H27A C27 H27B 109.5
O6 C27 H27C 109.5
H27A C27 H27C 109.5
H27B C27 H27C 109.5

loop_
_geom_bond_atom_site_label_1
_geom_bond_atom_site_label_2
_geom_bond_distance
O1 C4 1.3876(14)
O1 C3 1.4403(16)
O2 C9 1.3367(17)
O2 C10 1.4611(18)
O3 C9 1.1949(18)
O4 C20 1.3717(19)
O4 C21 1.438(2)
O5 C19 1.372(2)
O5 C22 1.418(2)
O6 C26 1.3713(16)
O6 C27 1.415(2)
C1 C2 1.170(2)
C1 H1 0.9300
C2 C3 1.453(2)
C3 H3A 0.9700
C3 H3B 0.9700
C4 C5 1.3908(17)
C4 C26 1.3991(18)
C5 C23 1.3984(17)
C5 C6 1.4906(17)
C6 N1 1.3401(17)
C6 C14 1.4136(18)
N1 C8 1.3400(16)
C8 C12 1.3833(18)
C8 C9 1.5000(18)
C10 C11 1.489(3)
C10 H10A 0.9700
C10 H10B 0.9700
C11 H11A 0.9600
C11 H11B 0.9600
C11 H11C 0.9600
C12 C13 1.380(2)
C12 H12 0.9300
C13 C14 1.3989(19)
C13 C21 1.498(2)
C14 C15 1.4739(18)
C15 C20 1.3999(19)
C15 C16 1.400(2)
C16 C17 1.383(2)
C16 H16 0.9300
C17 C18 1.390(3)
C17 H17 0.9300
C18 C19 1.377(3)
C18 H18 0.9300
C19 C20 1.398(2)
C21 H21A 0.9700
C21 H21B 0.9700
C22 H22A 0.9600
C22 H22B 0.9600
C22 H22C 0.9600
C23 C24 1.380(2)
C23 H23 0.9300
C24 C25 1.381(2)
C24 H24 0.9300
C25 C26 1.3889(19)
C25 H25 0.9300
C27 H27A 0.9600
C27 H27B 0.9600
C27 H27C 0.9600
